data_7158661
loop_
_publ_author_name
'Huang, Shuangping'
'Ma, Jing'
'Yi, Yikun'
'Li, Mingtao'
'Cai, Ping'
'Wu, Na'

_publ_section_title
;
 Synthesis of orthogonal push-pull chromophores <i>via</i> click reaction
 of arylynamines.
;
_journal_issue 20
_journal_name_full 'Organic &amp; biomolecular chemistry'
_journal_page_first 4081
_journal_page_last 4085
_journal_paper_doi 10.1039/d2ob00677d
_journal_volume 20
_journal_year 2022
_chemical_formula_moiety 'C22 H11 N5'
_chemical_formula_sum 'C22 H11 N5'
_chemical_formula_weight 345.36
_chemical_melting_point 421.25
_chemical_name_common 2-(4-(3,3-dicyano-1-(1H-indol-1-yl)allylidene)cyclohexa-2,5-dien-1-ylidene)malononitrile
_chemical_name_systematic 'MJ 2-12-1'
_space_group_crystal_system monoclinic
_space_group_IT_number 15
_space_group_name_Hall '-C 2yc'
_space_group_name_H-M_alt 'C 1 2/c 1'
_atom_sites_solution_hydrogens geom
_atom_sites_solution_primary direct
_audit_block_doi 10.5517/ccdc.csd.cc269j9c
_audit_creation_date 2019-07-20
_audit_creation_method
;
Olex2 1.2
(compiled 2018.05.29 svn.r3508 for OlexSys, GUI svn.r5506)
;
_audit_update_record
;
2020-10-01 deposited with the CCDC.	2022-04-28 downloaded from the CCDC.
;
_cell_angle_alpha 90
_cell_angle_beta 100.689(3)
_cell_angle_gamma 90
_cell_formula_units_Z 8
_cell_length_a 16.161(3)
_cell_length_b 11.810(2)
_cell_length_c 18.957(3)
_cell_measurement_reflns_used 5191
_cell_measurement_temperature 296(2)
_cell_measurement_theta_max 25.561
_cell_measurement_theta_min 2.517
_cell_volume 3555.4(11)
_computing_cell_refinement 'SAINT v8.27A (Bruker, 2012)'
_computing_data_reduction 'SAINT v8.27A (Bruker, 2012)'
_computing_molecular_graphics 'Olex2 (Dolomanov et al., 2009)'
_computing_publication_material 'Olex2 (Dolomanov et al., 2009)'
_computing_structure_refinement 'ShelXL (Sheldrick, 2015)'
_computing_structure_solution 'ShelXS (Sheldrick, 2008)'
_diffrn_ambient_temperature 296.15
_diffrn_measured_fraction_theta_full 1.000
_diffrn_measured_fraction_theta_max 0.999
_diffrn_measurement_device_type 'Bruker APEX-II CCD'
_diffrn_measurement_method '\f and \w scans'
_diffrn_radiation_monochromator graphite
_diffrn_radiation_type MoK\a
_diffrn_radiation_wavelength 0.71073
_diffrn_reflns_av_R_equivalents 0.1714
_diffrn_reflns_av_unetI/netI 0.0761
_diffrn_reflns_Laue_measured_fraction_full 1.000
_diffrn_reflns_Laue_measured_fraction_max 0.999
_diffrn_reflns_limit_h_max 20
_diffrn_reflns_limit_h_min -20
_diffrn_reflns_limit_k_max 14
_diffrn_reflns_limit_k_min -14
_diffrn_reflns_limit_l_max 23
_diffrn_reflns_limit_l_min -23
_diffrn_reflns_number 21880
_diffrn_reflns_point_group_measured_fraction_full 1.000
_diffrn_reflns_point_group_measured_fraction_max 0.999
_diffrn_reflns_theta_full 25.242
_diffrn_reflns_theta_max 26.460
_diffrn_reflns_theta_min 2.149
_diffrn_standards_number 0
_exptl_absorpt_coefficient_mu 0.081
_exptl_absorpt_correction_type none
_exptl_crystal_colour black
_exptl_crystal_density_diffrn 1.290
_exptl_crystal_description block
_exptl_crystal_F_000 1424
_exptl_crystal_preparation Luminescent
_exptl_crystal_recrystallization_method 'Re-crystallisation from solvent: ethyl acetate, n-hexane'
_refine_diff_density_max 0.169
_refine_diff_density_min -0.228
_refine_diff_density_rms 0.057
_refine_ls_extinction_method none
_refine_ls_goodness_of_fit_ref 0.946
_refine_ls_hydrogen_treatment constr
_refine_ls_matrix_type full
_refine_ls_number_parameters 244
_refine_ls_number_reflns 3669
_refine_ls_number_restraints 0
_refine_ls_restrained_S_all 0.946
_refine_ls_R_factor_all 0.0778
_refine_ls_R_factor_gt 0.0532
_refine_ls_shift/su_max 0.001
_refine_ls_shift/su_mean 0.000
_refine_ls_structure_factor_coef Fsqd
_refine_ls_weighting_details 'w=1/[\s^2^(Fo^2^)+(0.0772P)^2^] where P=(Fo^2^+2Fc^2^)/3'
_refine_ls_weighting_scheme calc
_refine_ls_wR_factor_gt 0.1293
_refine_ls_wR_factor_ref 0.1459
_reflns_Friedel_coverage 0.000
_reflns_number_gt 2348
_reflns_number_total 3669
_reflns_threshold_expression 'I > 2\s(I)'
_cod_data_source_file d2ob00677d2.cif
_cod_data_source_block 2-12-1
_cod_depositor_comments
;
The following automatic conversions were performed:

data item '_chemical_melting_point' value '148.1 oC' was changed to
'421.25' -- it was converted from degrees Celsius (C) to kelvins (K).

Automatic conversion script
Id: cif_fix_values 7556 2019-12-06 15:28:31Z antanas 

 Adding full bibliography for 7158661.cif.
;
_cod_original_cell_volume 3555.4(10)
_cod_database_code 7158661
_shelx_shelxl_version_number 2018/3
_shelx_space_group_comment
;
The symmetry employed for this shelxl refinement is uniquely defined
by the following loop, which should always be used as a source of
symmetry information in preference to the above space-group names.
They are only intended as comments.
;
_olex2_refinement_description
;
1. Fixed Uiso
 At 1.2 times of:
  All C(H) groups
2.a Aromatic/amide H refined with riding coordinates:
 C1(H1), C2(H2), C4(H4), C5(H5), C6(H6), C7(H7), C12(H12), C15(H15), C16(H16),
 C18(H18), C19(H19)
;
_olex2_submission_special_instructions 'No special instructions were received'

loop_
_space_group_symop_operation_xyz
'x, y, z'
'-x, y, -z+1/2'
'x+1/2, y+1/2, z'
'-x+1/2, y+1/2, -z+1/2'
'-x, -y, -z'
'x, -y, z-1/2'
'-x+1/2, -y+1/2, -z'
'x+1/2, -y+1/2, z-1/2'

loop_
_atom_site_label
_atom_site_type_symbol
_atom_site_fract_x
_atom_site_fract_y
_atom_site_fract_z
_atom_site_U_iso_or_equiv
_atom_site_adp_type
_atom_site_occupancy
_atom_site_site_symmetry_order
_atom_site_calc_flag
_atom_site_refinement_flags_posn
_atom_site_refinement_flags_adp
_atom_site_refinement_flags_occupancy
_atom_site_disorder_assembly
_atom_site_disorder_group
N1 N 0.07555(11) 1.11038(15) 0.02759(9) 0.0893(5) Uani 1 1 d . . . . .
N2 N 0.29027(10) 0.96223(14) 0.16426(9) 0.0848(5) Uani 1 1 d . . . . .
N3 N 0.17713(7) 0.75431(11) 0.20884(7) 0.0612(4) Uani 1 1 d . . . . .
N4 N -0.02931(13) 0.16237(18) 0.15992(12) 0.1078(6) Uani 1 1 d . . . . .
N5 N -0.18643(15) 0.3339(2) -0.02113(11) 0.1187(8) Uani 1 1 d . . . . .
C1 C 0.24877(10) 0.68893(14) 0.20764(9) 0.0652(4) Uani 1 1 d . . . . .
H1 H 0.257420 0.642768 0.169925 0.078 Uiso 1 1 calc R . . . .
C2 C 0.30314(10) 0.70336(14) 0.26962(10) 0.0661(4) Uani 1 1 d . . . . .
H2 H 0.356096 0.670274 0.281753 0.079 Uiso 1 1 calc R . . . .
C3 C 0.26581(9) 0.77802(13) 0.31358(9) 0.0593(4) Uani 1 1 d . . . . .
C4 C 0.28913(12) 0.82060(17) 0.38324(10) 0.0761(5) Uani 1 1 d . . . . .
H4 H 0.340687 0.800991 0.411192 0.091 Uiso 1 1 calc R . . . .
C5 C 0.23518(13) 0.89166(18) 0.41001(10) 0.0852(6) Uani 1 1 d . . . . .
H5 H 0.250460 0.919354 0.456532 0.102 Uiso 1 1 calc R . . . .
C6 C 0.15863(12) 0.92282(16) 0.36919(10) 0.0797(5) Uani 1 1 d . . . . .
H6 H 0.123761 0.971889 0.388554 0.096 Uiso 1 1 calc R . . . .
C7 C 0.13310(10) 0.88294(15) 0.30084(9) 0.0672(4) Uani 1 1 d . . . . .
H7 H 0.081626 0.904044 0.273341 0.081 Uiso 1 1 calc R . . . .
C8 C 0.18720(9) 0.80957(13) 0.27409(8) 0.0565(4) Uani 1 1 d . . . . .
C9 C 0.22033(11) 0.95102(14) 0.14187(9) 0.0626(4) Uani 1 1 d . . . . .
C10 C 0.13283(10) 0.94423(13) 0.11046(8) 0.0595(4) Uani 1 1 d . . . . .
C11 C 0.10123(11) 1.03777(16) 0.06501(9) 0.0685(5) Uani 1 1 d . . . . .
C12 C 0.08118(10) 0.85654(13) 0.11680(9) 0.0634(4) Uani 1 1 d . . . . .
H12 H 0.025720 0.863328 0.092850 0.076 Uiso 1 1 calc R . . . .
C13 C 0.10258(9) 0.75439(14) 0.15636(8) 0.0608(4) Uani 1 1 d . . . . .
C14 C 0.05542(10) 0.65597(14) 0.14325(8) 0.0618(4) Uani 1 1 d . . . . .
C15 C 0.07798(10) 0.55589(15) 0.18515(9) 0.0659(4) Uani 1 1 d . . . . .
H15 H 0.121653 0.559435 0.224660 0.079 Uiso 1 1 calc R . . . .
C16 C 0.03783(10) 0.45728(14) 0.16893(9) 0.0657(4) Uani 1 1 d . . . . .
H16 H 0.053923 0.394204 0.197569 0.079 Uiso 1 1 calc R . . . .
C17 C -0.02932(10) 0.44731(14) 0.10836(9) 0.0640(4) Uani 1 1 d . . . . .
C18 C -0.05481(10) 0.54840(15) 0.06823(10) 0.0718(5) Uani 1 1 d . . . . .
H18 H -0.099907 0.545174 0.029862 0.086 Uiso 1 1 calc R . . . .
C19 C -0.01537(10) 0.64732(15) 0.08456(10) 0.0703(5) Uani 1 1 d . . . . .
H19 H -0.033858 0.711401 0.057702 0.084 Uiso 1 1 calc R . . . .
C20 C -0.04703(12) 0.24433(19) 0.12885(12) 0.0807(5) Uani 1 1 d . . . . .
C21 C -0.06943(11) 0.34574(16) 0.08931(9) 0.0701(5) Uani 1 1 d . . . . .
C22 C -0.13544(14) 0.33836(18) 0.02864(11) 0.0842(6) Uani 1 1 d . . . . .

loop_
_atom_site_aniso_label
_atom_site_aniso_U_11
_atom_site_aniso_U_22
_atom_site_aniso_U_33
_atom_site_aniso_U_23
_atom_site_aniso_U_13
_atom_site_aniso_U_12
N1 0.0927(12) 0.0841(11) 0.0800(10) 0.0106(9) -0.0133(9) -0.0077(9)
N2 0.0541(9) 0.1026(12) 0.0948(11) -0.0126(9) 0.0061(8) -0.0050(8)
N3 0.0412(7) 0.0714(8) 0.0643(8) -0.0044(7) -0.0078(5) 0.0041(6)
N4 0.0984(14) 0.0944(13) 0.1291(17) 0.0139(12) 0.0171(12) -0.0197(10)
N5 0.1190(16) 0.1418(17) 0.0861(13) 0.0029(12) -0.0050(12) -0.0642(14)
C1 0.0493(9) 0.0649(10) 0.0766(11) -0.0061(8) -0.0011(7) 0.0088(7)
C2 0.0450(8) 0.0657(9) 0.0808(11) 0.0041(9) -0.0058(8) 0.0069(7)
C3 0.0453(8) 0.0607(9) 0.0654(9) 0.0059(8) -0.0065(7) -0.0033(7)
C4 0.0607(11) 0.0899(12) 0.0683(11) 0.0022(9) -0.0129(8) 0.0002(9)
C5 0.0817(13) 0.1051(15) 0.0627(11) -0.0098(11) -0.0020(9) -0.0008(11)
C6 0.0739(12) 0.0897(12) 0.0754(12) -0.0089(10) 0.0137(9) 0.0073(10)
C7 0.0481(9) 0.0809(11) 0.0695(10) 0.0027(9) 0.0027(7) 0.0061(8)
C8 0.0450(8) 0.0610(9) 0.0595(9) 0.0029(7) -0.0007(7) -0.0004(6)
C9 0.0531(10) 0.0685(10) 0.0645(10) -0.0095(8) 0.0062(7) 0.0012(7)
C10 0.0533(9) 0.0652(9) 0.0554(9) -0.0072(7) -0.0017(7) 0.0011(7)
C11 0.0627(10) 0.0751(11) 0.0614(10) -0.0054(9) -0.0046(8) -0.0056(8)
C12 0.0472(9) 0.0716(10) 0.0639(9) -0.0025(8) -0.0091(7) 0.0019(7)
C13 0.0435(8) 0.0729(10) 0.0598(9) -0.0013(8) -0.0063(7) 0.0026(7)
C14 0.0462(8) 0.0741(10) 0.0607(9) 0.0026(8) -0.0013(7) -0.0018(7)
C15 0.0491(9) 0.0817(11) 0.0619(9) 0.0080(8) -0.0022(7) 0.0009(8)
C16 0.0540(9) 0.0742(10) 0.0680(10) 0.0091(8) 0.0087(7) -0.0007(8)
C17 0.0487(9) 0.0791(11) 0.0658(10) 0.0004(8) 0.0146(7) -0.0093(7)
C18 0.0507(9) 0.0888(12) 0.0687(10) 0.0075(9) -0.0077(8) -0.0140(8)
C19 0.0515(9) 0.0791(11) 0.0724(10) 0.0125(9) -0.0095(8) -0.0071(8)
C20 0.0714(12) 0.0844(14) 0.0903(14) -0.0010(12) 0.0254(10) -0.0173(10)
C21 0.0607(10) 0.0836(12) 0.0692(11) -0.0020(9) 0.0206(8) -0.0144(9)
C22 0.0853(14) 0.0933(13) 0.0749(12) -0.0065(10) 0.0169(11) -0.0347(11)

loop_
_atom_type_symbol
_atom_type_description
_atom_type_scat_dispersion_real
_atom_type_scat_dispersion_imag
_atom_type_scat_source
C C 0.0033 0.0016 'International Tables Vol C Tables 4.2.6.8 and 6.1.1.4'
H H 0.0000 0.0000 'International Tables Vol C Tables 4.2.6.8 and 6.1.1.4'
N N 0.0061 0.0033 'International Tables Vol C Tables 4.2.6.8 and 6.1.1.4'

loop_
_geom_angle_atom_site_label_1
_geom_angle_atom_site_label_2
_geom_angle_atom_site_label_3
_geom_angle
_geom_angle_site_symmetry_1
_geom_angle_site_symmetry_3
_geom_angle_publ_flag
C1 N3 C13 126.19(13) . . ?
C8 N3 C1 108.41(12) . . ?
C8 N3 C13 125.01(13) . . ?
C2 C1 N3 109.03(15) . . ?
C1 C2 C3 108.17(14) . . ?
C4 C3 C2 135.01(15) . . ?
C4 C3 C8 117.92(16) . . ?
C8 C3 C2 107.05(14) . . ?
C5 C4 C3 119.37(16) . . ?
C4 C5 C6 121.30(18) . . ?
C7 C6 C5 121.33(18) . . ?
C6 C7 C8 117.38(15) . . ?
N3 C8 C3 107.32(13) . . ?
N3 C8 C7 130.01(14) . . ?
C7 C8 C3 122.68(15) . . ?
N2 C9 C10 175.72(19) . . ?
C9 C10 C11 114.88(14) . . ?
C12 C10 C9 125.86(15) . . ?
C12 C10 C11 119.14(14) . . ?
N1 C11 C10 178.40(18) . . ?
C10 C12 C13 126.96(14) . . ?
N3 C13 C12 117.51(13) . . ?
C14 C13 N3 119.61(13) . . ?
C14 C13 C12 122.83(13) . . ?
C13 C14 C15 121.14(14) . . ?
C13 C14 C19 121.86(14) . . ?
C15 C14 C19 116.90(14) . . ?
C16 C15 C14 121.79(15) . . ?
C15 C16 C17 121.20(15) . . ?
C16 C17 C18 117.23(14) . . ?
C21 C17 C16 122.08(16) . . ?
C21 C17 C18 120.68(15) . . ?
C19 C18 C17 121.72(15) . . ?
C18 C19 C14 120.99(16) . . ?
N4 C20 C21 179.3(2) . . ?
C17 C21 C20 122.18(16) . . ?
C17 C21 C22 120.78(17) . . ?
C22 C21 C20 117.04(16) . . ?
N5 C22 C21 177.8(2) . . ?

loop_
_geom_bond_atom_site_label_1
_geom_bond_atom_site_label_2
_geom_bond_distance
_geom_bond_site_symmetry_2
_geom_bond_publ_flag
N1 C11 1.141(2) . ?
N2 C9 1.139(2) . ?
N3 C1 1.3954(19) . ?
N3 C8 1.381(2) . ?
N3 C13 1.4130(18) . ?
N4 C20 1.142(3) . ?
N5 C22 1.133(3) . ?
C1 C2 1.341(2) . ?
C2 C3 1.422(3) . ?
C3 C4 1.398(2) . ?
C3 C8 1.400(2) . ?
C4 C5 1.373(3) . ?
C5 C6 1.382(3) . ?
C6 C7 1.368(2) . ?
C7 C8 1.392(2) . ?
C9 C10 1.431(2) . ?
C10 C11 1.435(2) . ?
C10 C12 1.349(2) . ?
C12 C13 1.429(2) . ?
C13 C14 1.387(2) . ?
C14 C15 1.433(2) . ?
C14 C19 1.444(2) . ?
C15 C16 1.341(2) . ?
C16 C17 1.431(2) . ?
C17 C18 1.434(2) . ?
C17 C21 1.379(2) . ?
C18 C19 1.339(2) . ?
C20 C21 1.424(3) . ?
C21 C22 1.419(3) . ?
